data_1546595
loop_
_publ_author_name
'Fang, Lizhen'
'Liu, Saisai'
'Han, Lili'
'Li, Huanhuan'
'Zhao, Fangfei'

_publ_section_title
;
 Ruthenium-Catalyzed Synthesis of <i>cis</i> -2,3-Dihydrobenzofuran-3-ols
 by Aqueous Transfer Hydrogenation via Dynamic Kinetic Resolution
;
_journal_issue 7
_journal_name_full Organometallics
_journal_page_first 1217
_journal_page_last 1219
_journal_paper_doi 10.1021/acs.organomet.7b00022
_journal_volume 36
_journal_year 2017
_chemical_absolute_configuration ad
_chemical_formula_moiety 'C12 H16 O4'
_chemical_formula_sum 'C12 H16 O4'
_chemical_formula_weight 224.25
_space_group_crystal_system orthorhombic
_space_group_IT_number 19
_space_group_name_Hall 'P 2ac 2ab'
_space_group_name_H-M_alt 'P 21 21 21'
_symmetry_space_group_name_Hall 'P 2ac 2ab'
_symmetry_space_group_name_H-M 'P 21 21 21'
_atom_sites_solution_hydrogens mixed
_atom_sites_solution_primary direct
_audit_creation_date 2016-09-19
_audit_creation_method
;
Olex2 1.2
(compiled 2016.09.09 svn.r3337 for OlexSys, GUI svn.r5227)
;
_cell_angle_alpha 90
_cell_angle_beta 90
_cell_angle_gamma 90
_cell_formula_units_Z 4
_cell_length_a 5.8336(4)
_cell_length_b 8.0111(6)
_cell_length_c 25.9510(17)
_cell_measurement_reflns_used 2070
_cell_measurement_temperature 293(2)
_cell_measurement_theta_max 70.1200
_cell_measurement_theta_min 5.1210
_cell_volume 1212.78(15)
_computing_cell_refinement
;
CrysAlisPro, Agilent Technologies,
Version 1.171.37.35 (release 13-08-2014 CrysAlis171 .NET)
(compiled Aug 13 2014,18:06:01)
;
_computing_data_collection
;
CrysAlisPro, Agilent Technologies,
Version 1.171.37.35 (release 13-08-2014 CrysAlis171 .NET)
(compiled Aug 13 2014,18:06:01)
;
_computing_data_reduction
;
CrysAlisPro, Agilent Technologies,
Version 1.171.37.35 (release 13-08-2014 CrysAlis171 .NET)
(compiled Aug 13 2014,18:06:01)
;
_computing_molecular_graphics 'Olex2 (Dolomanov et al., 2009)'
_computing_publication_material 'Olex2 (Dolomanov et al., 2009)'
_computing_structure_refinement 'ShelXL (Sheldrick, 2015)'
_computing_structure_solution 'ShelXS (Sheldrick, 2008)'
_diffrn_ambient_temperature 293(2)
_diffrn_detector 'CCD plate'
_diffrn_detector_area_resol_mean 16.2312
_diffrn_detector_type Eos
_diffrn_measured_fraction_theta_full 0.999
_diffrn_measured_fraction_theta_max 0.999
_diffrn_measurement_details
;
#__ type_ start__ end____ width___ exp.time_
  1 omega -108.00  -32.00   1.0000    1.0000
omega____ theta____ kappa____ phi______ frames
    -      -33.5000  178.0000   90.0000 76

#__ type_ start__ end____ width___ exp.time_
  2 omega  -62.00   36.00   1.0000    1.0000
omega____ theta____ kappa____ phi______ frames
    -      -33.5000   77.0000  -30.0000 98

#__ type_ start__ end____ width___ exp.time_
  3 omega   18.00  105.00   1.0000    1.0000
omega____ theta____ kappa____ phi______ frames
    -       36.4734   57.0000  -30.0000 87

#__ type_ start__ end____ width___ exp.time_
  4 omega  -22.00   59.00   1.0000    1.0000
omega____ theta____ kappa____ phi______ frames
    -       36.4734  -77.0000   90.0000 81

#__ type_ start__ end____ width___ exp.time_
  5 omega   57.00  110.00   1.0000    1.0000
omega____ theta____ kappa____ phi______ frames
    -       36.4734  178.0000  -30.0000 53

#__ type_ start__ end____ width___ exp.time_
  6 omega   66.00   91.00   1.0000    5.0000
omega____ theta____ kappa____ phi______ frames
    -      108.0000  -45.0000 -150.0000 25

#__ type_ start__ end____ width___ exp.time_
  7 omega  100.00  167.00   1.0000    5.0000
omega____ theta____ kappa____ phi______ frames
    -      108.0000  111.0000  -90.0000 67

#__ type_ start__ end____ width___ exp.time_
  8 omega   56.00   84.00   1.0000    5.0000
omega____ theta____ kappa____ phi______ frames
    -      108.0000  -30.0000   90.0000 28

#__ type_ start__ end____ width___ exp.time_
  9 omega   38.00  108.00   1.0000    5.0000
omega____ theta____ kappa____ phi______ frames
    -      108.0000  -94.0000  -30.0000 70

#__ type_ start__ end____ width___ exp.time_
 10 omega   45.00   89.00   1.0000    5.0000
omega____ theta____ kappa____ phi______ frames
    -      108.0000  -30.0000  -90.0000 44

#__ type_ start__ end____ width___ exp.time_
 11 omega   88.00  178.00   1.0000    5.0000
omega____ theta____ kappa____ phi______ frames
    -      108.0000   45.0000   90.0000 90

#__ type_ start__ end____ width___ exp.time_
 12 omega  114.00  170.00   1.0000    5.0000
omega____ theta____ kappa____ phi______ frames
    -      108.0000  111.0000   30.0000 56

#__ type_ start__ end____ width___ exp.time_
 13 omega   64.00  124.00   1.0000    5.0000
omega____ theta____ kappa____ phi______ frames
    -      108.0000  -61.0000  -60.0000 60
;
_diffrn_measurement_device 'four-circle diffractometer'
_diffrn_measurement_device_type 'Xcalibur, Eos, Gemini'
_diffrn_measurement_method '\w scans'
_diffrn_orient_matrix_UB_11 -0.2380051000
_diffrn_orient_matrix_UB_12 -0.0820327000
_diffrn_orient_matrix_UB_13 0.0045323000
_diffrn_orient_matrix_UB_21 -0.0718110000
_diffrn_orient_matrix_UB_22 0.1336732000
_diffrn_orient_matrix_UB_23 0.0395702000
_diffrn_orient_matrix_UB_31 -0.0891894000
_diffrn_orient_matrix_UB_32 0.1116173000
_diffrn_orient_matrix_UB_33 -0.0439559000
_diffrn_radiation_monochromator graphite
_diffrn_radiation_probe x-ray
_diffrn_radiation_type CuK\a
_diffrn_radiation_wavelength 1.54184
_diffrn_reflns_av_R_equivalents 0.0267
_diffrn_reflns_av_unetI/netI 0.0302
_diffrn_reflns_Laue_measured_fraction_full 0.999
_diffrn_reflns_Laue_measured_fraction_max 0.999
_diffrn_reflns_limit_h_max 5
_diffrn_reflns_limit_h_min -6
_diffrn_reflns_limit_k_max 9
_diffrn_reflns_limit_k_min -8
_diffrn_reflns_limit_l_max 19
_diffrn_reflns_limit_l_min -31
_diffrn_reflns_number 4203
_diffrn_reflns_point_group_measured_fraction_full 0.999
_diffrn_reflns_point_group_measured_fraction_max 0.999
_diffrn_reflns_theta_full 67.031
_diffrn_reflns_theta_max 67.031
_diffrn_reflns_theta_min 3.406
_diffrn_source 'Enhance (Cu) X-ray Source'
_exptl_absorpt_coefficient_mu 0.760
_exptl_absorpt_correction_T_max 1.00000
_exptl_absorpt_correction_T_min 0.78980
_exptl_absorpt_correction_type multi-scan
_exptl_absorpt_process_details
;
CrysAlisPro, Agilent Technologies,
Version 1.171.37.35 (release 13-08-2014 CrysAlis171 .NET)
(compiled Aug 13 2014,18:06:01)
Empirical absorption correction using spherical harmonics,
 implemented in SCALE3 ABSPACK scaling algorithm.
;
_exptl_crystal_colour colourless
_exptl_crystal_colour_primary colourless
_exptl_crystal_density_diffrn 1.228
_exptl_crystal_description prism
_exptl_crystal_F_000 480
_exptl_crystal_size_max 0.25
_exptl_crystal_size_mid 0.18
_exptl_crystal_size_min 0.17
_refine_diff_density_max 0.094
_refine_diff_density_min -0.089
_refine_diff_density_rms 0.025
_refine_ls_abs_structure_details
;
 Flack x determined using 755 quotients [(I+)-(I-)]/[(I+)+(I-)]
 (Parsons, Flack and Wagner, Acta Cryst. B69 (2013) 249-259).
;
_refine_ls_abs_structure_Flack 0.09(15)
_refine_ls_extinction_coef 0.0171(15)
_refine_ls_extinction_expression Fc^*^=kFc[1+0.001xFc^2^\l^3^/sin(2\q)]^-1/4^
_refine_ls_extinction_method 'SHELXL-2014/7 (Sheldrick 2014'
_refine_ls_goodness_of_fit_ref 1.051
_refine_ls_hydrogen_treatment mixed
_refine_ls_matrix_type full
_refine_ls_number_parameters 157
_refine_ls_number_reflns 2152
_refine_ls_number_restraints 0
_refine_ls_restrained_S_all 1.051
_refine_ls_R_factor_all 0.0362
_refine_ls_R_factor_gt 0.0340
_refine_ls_shift/su_max 0.000
_refine_ls_shift/su_mean 0.000
_refine_ls_structure_factor_coef Fsqd
_refine_ls_weighting_details 'w=1/[\s^2^(Fo^2^)+(0.0452P)^2^+0.0619P] where P=(Fo^2^+2Fc^2^)/3'
_refine_ls_weighting_scheme calc
_refine_ls_wR_factor_gt 0.0884
_refine_ls_wR_factor_ref 0.0910
_reflns_Friedel_coverage 0.668
_reflns_Friedel_fraction_full 0.998
_reflns_Friedel_fraction_max 0.998
_reflns_number_gt 2011
_reflns_number_total 2152
_reflns_threshold_expression 'I > 2\s(I)'
_cod_data_source_file om7b00022_si_002.cif
_cod_data_source_block 201609130
_cod_original_cell_volume 1212.77(15)
_cod_database_code 1546595
_chemical_oxdiff_formula C1H1O1N1
_shelx_space_group_comment
;
The symmetry employed for this shelxl refinement is uniquely defined
by the following loop, which should always be used as a source of
symmetry information in preference to the above space-group names.
They are only intended as comments.
;
_reflns_odcompleteness_completeness 99.85
_reflns_odcompleteness_iscentric 1
_reflns_odcompleteness_theta 66.97
_olex2_refinement_description
;
1. Fixed Uiso
 At 1.2 times of:
  All C(H) groups
 At 1.5 times of:
  All C(H,H,H) groups
2.a Ternary CH refined with riding coordinates:
 C7(H7), C8(H8)
2.b Aromatic/amide H refined with riding coordinates:
 C1(H1), C2(H2), C3(H3)
2.c Idealised Me refined as rotating group:
 C10(H10A,H10B,H10C), C11(H11A,H11B,H11C), C12(H12A,H12B,H12C)
;
_shelx_shelxl_version_number 2014/7
_olex2_submission_special_instructions 'No special instructions were received'

loop_
_space_group_symop_operation_xyz
'x, y, z'
'-x+1/2, -y, z+1/2'
'x+1/2, -y+1/2, -z'
'-x, y+1/2, -z+1/2'

loop_
_atom_site_label
_atom_site_type_symbol
_atom_site_fract_x
_atom_site_fract_y
_atom_site_fract_z
_atom_site_U_iso_or_equiv
_atom_site_adp_type
_atom_site_occupancy
_atom_site_site_symmetry_order
_atom_site_calc_flag
_atom_site_refinement_flags_posn
C1 C 0.8224(6) 0.1470(3) 0.38288(12) 0.0865(8) Uani 1 1 d .
H1 H 0.8116 0.0540 0.3615 0.104 Uiso 1 1 calc R
C2 C 0.9793(6) 0.1525(4) 0.42228(13) 0.0971(10) Uani 1 1 d .
H2 H 1.0736 0.0608 0.4279 0.116 Uiso 1 1 calc R
C3 C 1.0007(5) 0.2898(4) 0.45357(10) 0.0854(8) Uani 1 1 d .
H3 H 1.1093 0.2896 0.4798 0.102 Uiso 1 1 calc R
C4 C 0.8627(4) 0.4285(3) 0.44653(8) 0.0695(6) Uani 1 1 d .
C5 C 0.7000(4) 0.4201(3) 0.40701(7) 0.0576(5) Uani 1 1 d .
C6 C 0.6802(4) 0.2842(3) 0.37583(8) 0.0629(5) Uani 1 1 d .
C7 C 0.5087(4) 0.3255(3) 0.33455(8) 0.0622(5) Uani 1 1 d .
H7 H 0.3980 0.2347 0.3300 0.075 Uiso 1 1 calc R
C8 C 0.3936(4) 0.4817(3) 0.35790(8) 0.0602(5) Uani 1 1 d .
H8 H 0.2576 0.4443 0.3768 0.072 Uiso 1 1 calc R
C9 C 0.3178(4) 0.6186(3) 0.32104(8) 0.0659(6) Uani 1 1 d .
C10 C 0.1383(5) 0.5469(5) 0.28420(13) 0.0996(11) Uani 1 1 d .
H10A H 0.0757 0.6351 0.2635 0.149 Uiso 1 1 calc GR
H10B H 0.0178 0.4953 0.3037 0.149 Uiso 1 1 calc GR
H10C H 0.2088 0.4652 0.2623 0.149 Uiso 1 1 calc GR
C11 C 0.2268(7) 0.7669(4) 0.35020(13) 0.1041(11) Uani 1 1 d .
H11A H 0.3440 0.8092 0.3727 0.156 Uiso 1 1 calc GR
H11B H 0.0963 0.7336 0.3703 0.156 Uiso 1 1 calc GR
H11C H 0.1822 0.8523 0.3263 0.156 Uiso 1 1 calc GR
C12 C 1.0505(8) 0.5870(6) 0.51081(13) 0.1341(16) Uani 1 1 d .
H12A H 1.1956 0.5771 0.4936 0.201 Uiso 1 1 calc GR
H12B H 1.0368 0.5005 0.5363 0.201 Uiso 1 1 calc GR
H12C H 1.0407 0.6940 0.5273 0.201 Uiso 1 1 calc GR
O1 O 0.8701(4) 0.5711(3) 0.47414(6) 0.0965(7) Uani 1 1 d .
O2 O 0.5548(3) 0.54770(19) 0.39537(5) 0.0649(4) Uani 1 1 d .
O3 O 0.6269(3) 0.3607(2) 0.28771(6) 0.0692(5) Uani 1 1 d .
H3A H 0.561(7) 0.305(4) 0.2632(13) 0.111(11) Uiso 1 1 d .
O4 O 0.5120(3) 0.6776(2) 0.29215(6) 0.0641(4) Uani 1 1 d .
H4 H 0.583(6) 0.590(4) 0.2827(14) 0.115(13) Uiso 1 1 d .

loop_
_atom_site_aniso_label
_atom_site_aniso_U_11
_atom_site_aniso_U_22
_atom_site_aniso_U_33
_atom_site_aniso_U_23
_atom_site_aniso_U_13
_atom_site_aniso_U_12
C1 0.098(2) 0.0672(14) 0.0947(18) 0.0094(13) 0.0196(16) 0.0158(14)
C2 0.0905(19) 0.095(2) 0.106(2) 0.0371(18) 0.0154(18) 0.0339(18)
C3 0.0715(15) 0.116(2) 0.0691(14) 0.0357(15) 0.0041(13) 0.0163(16)
C4 0.0696(14) 0.0927(16) 0.0462(10) 0.0172(11) 0.0031(9) 0.0032(13)
C5 0.0621(11) 0.0663(12) 0.0443(9) 0.0117(9) 0.0090(9) 0.0070(10)
C6 0.0680(13) 0.0617(12) 0.0591(11) 0.0076(9) 0.0138(11) 0.0014(10)
C7 0.0609(12) 0.0658(12) 0.0597(11) -0.0015(9) 0.0079(10) -0.0140(11)
C8 0.0502(10) 0.0804(14) 0.0498(10) 0.0080(9) 0.0096(9) -0.0005(10)
C9 0.0487(11) 0.0907(16) 0.0583(11) 0.0143(11) 0.0027(9) 0.0055(11)
C10 0.0535(14) 0.146(3) 0.099(2) 0.034(2) -0.0197(14) -0.0180(16)
C11 0.103(2) 0.111(2) 0.099(2) 0.0168(18) 0.0137(18) 0.049(2)
C12 0.137(3) 0.182(4) 0.083(2) -0.017(2) -0.042(2) -0.011(3)
O1 0.1170(16) 0.1134(15) 0.0590(9) -0.0071(10) -0.0252(10) 0.0062(14)
O2 0.0794(10) 0.0697(9) 0.0455(7) -0.0006(6) -0.0038(7) 0.0174(8)
O3 0.0728(10) 0.0850(11) 0.0497(7) -0.0147(8) 0.0095(7) -0.0158(8)
O4 0.0545(8) 0.0809(10) 0.0570(8) 0.0169(7) -0.0041(7) -0.0067(8)

loop_
_atom_type_symbol
_atom_type_description
_atom_type_scat_dispersion_real
_atom_type_scat_dispersion_imag
_atom_type_scat_source
C C 0.0181 0.0091 'International Tables Vol C Tables 4.2.6.8 and 6.1.1.4'
H H 0.0000 0.0000 'International Tables Vol C Tables 4.2.6.8 and 6.1.1.4'
O O 0.0492 0.0322 'International Tables Vol C Tables 4.2.6.8 and 6.1.1.4'

loop_
_geom_angle_atom_site_label_1
_geom_angle_atom_site_label_2
_geom_angle_atom_site_label_3
_geom_angle
C2 C1 H1 121.0
C2 C1 C6 118.1(3)
C6 C1 H1 121.0
C1 C2 H2 119.1
C3 C2 C1 121.8(3)
C3 C2 H2 119.1
C2 C3 H3 119.6
C2 C3 C4 120.8(3)
C4 C3 H3 119.6
C3 C4 C5 116.9(3)
O1 C4 C3 126.2(2)
O1 C4 C5 116.9(2)
C6 C5 C4 122.1(2)
C6 C5 O2 114.58(19)
O2 C5 C4 123.3(2)
C1 C6 C7 131.7(2)
C5 C6 C1 120.3(2)
C5 C6 C7 107.71(19)
C6 C7 H7 111.2
C6 C7 C8 100.86(17)
C8 C7 H7 111.2
O3 C7 C6 109.24(18)
O3 C7 H7 111.2
O3 C7 C8 112.60(18)
C7 C8 H8 107.5
C9 C8 C7 117.66(18)
C9 C8 H8 107.5
O2 C8 C7 106.01(18)
O2 C8 H8 107.5
O2 C8 C9 110.31(19)
C8 C9 C10 108.7(2)
C11 C9 C8 110.8(2)
C11 C9 C10 111.7(3)
O4 C9 C8 109.61(17)
O4 C9 C10 109.68(19)
O4 C9 C11 106.3(2)
C9 C10 H10A 109.5
C9 C10 H10B 109.5
C9 C10 H10C 109.5
H10A C10 H10B 109.5
H10A C10 H10C 109.5
H10B C10 H10C 109.5
C9 C11 H11A 109.5
C9 C11 H11B 109.5
C9 C11 H11C 109.5
H11A C11 H11B 109.5
H11A C11 H11C 109.5
H11B C11 H11C 109.5
H12A C12 H12B 109.5
H12A C12 H12C 109.5
H12B C12 H12C 109.5
O1 C12 H12A 109.5
O1 C12 H12B 109.5
O1 C12 H12C 109.5
C4 O1 C12 117.0(3)
C5 O2 C8 106.15(17)
C7 O3 H3A 108(2)
C9 O4 H4 105(2)

loop_
_geom_bond_atom_site_label_1
_geom_bond_atom_site_label_2
_geom_bond_distance
C1 H1 0.9300
C1 C2 1.373(5)
C1 C6 1.389(4)
C2 H2 0.9300
C2 C3 1.372(5)
C3 H3 0.9300
C3 C4 1.384(4)
C4 C5 1.399(3)
C4 O1 1.349(3)
C5 C6 1.361(3)
C5 O2 1.362(3)
C6 C7 1.503(3)
C7 H7 0.9800
C7 C8 1.545(3)
C7 O3 1.426(2)
C8 H8 0.9800
C8 C9 1.521(3)
C8 O2 1.452(3)
C9 C10 1.530(4)
C9 C11 1.505(4)
C9 O4 1.438(3)
C10 H10A 0.9600
C10 H10B 0.9600
C10 H10C 0.9600
C11 H11A 0.9600
C11 H11B 0.9600
C11 H11C 0.9600
C12 H12A 0.9600
C12 H12B 0.9600
C12 H12C 0.9600
C12 O1 1.425(4)
O3 H3A 0.86(4)
O4 H4 0.85(4)

loop_
_geom_hbond_atom_site_label_D
_geom_hbond_atom_site_label_H
_geom_hbond_atom_site_label_A
_geom_hbond_distance_DH
_geom_hbond_distance_HA
_geom_hbond_distance_DA
_geom_hbond_angle_DHA
_geom_hbond_site_symmetry_A
O3 H3A O4 0.86(4) 1.82(4) 2.665(2) 167(4) 4_645
O4 H4 O3 0.85(4) 1.86(4) 2.628(3) 150(3) .

loop_
_geom_torsion_atom_site_label_1
_geom_torsion_atom_site_label_2
_geom_torsion_atom_site_label_3
_geom_torsion_atom_site_label_4
_geom_torsion
C1 C2 C3 C4 0.3(4)
C1 C6 C7 C8 171.1(3)
C1 C6 C7 O3 -70.2(3)
C2 C1 C6 C5 0.8(4)
C2 C1 C6 C7 173.6(2)
C2 C3 C4 C5 1.1(4)
C2 C3 C4 O1 -178.9(3)
C3 C4 C5 C6 -1.6(3)
C3 C4 C5 O2 -179.2(2)
C3 C4 O1 C12 6.3(4)
C4 C5 C6 C1 0.6(3)
C4 C5 C6 C7 -173.74(19)
C4 C5 O2 C8 -171.90(19)
C5 C4 O1 C12 -173.7(3)
C5 C6 C7 C8 -15.4(2)
C5 C6 C7 O3 103.3(2)
C6 C1 C2 C3 -1.3(4)
C6 C5 O2 C8 10.3(2)
C6 C7 C8 C9 145.1(2)
C6 C7 C8 O2 21.2(2)
C7 C8 C9 C10 61.4(3)
C7 C8 C9 C11 -175.4(2)
C7 C8 C9 O4 -58.4(3)
C7 C8 O2 C5 -19.8(2)
C9 C8 O2 C5 -148.17(17)
O1 C4 C5 C6 178.4(2)
O1 C4 C5 O2 0.8(3)
O2 C5 C6 C1 178.5(2)
O2 C5 C6 C7 4.1(2)
O2 C8 C9 C10 -176.82(19)
O2 C8 C9 C11 -53.7(3)
O2 C8 C9 O4 63.3(2)
O3 C7 C8 C9 28.8(3)
O3 C7 C8 O2 -95.1(2)
